data_7114303
loop_
_publ_author_name
'Kajiwara, Takashi'
'Kamiyama, Asako'
'Ito, Tasuku'

_publ_section_title
;
 Complexed bridging ligand, {Cu(bptap)2}, as a ferromagnetic coupler
;
_journal_issue 12
_journal_name_full 'Chemical Communications'
_journal_page_first 1256
_journal_paper_doi 10.1039/b202967g
_journal_year 2002
_chemical_formula_sum 'C25 H21 Cl3 Cu N10'
_chemical_formula_weight 631.41
_chemical_name_systematic
; 
? 
;
_space_group_IT_number 14
_symmetry_cell_setting monoclinic
_symmetry_space_group_name_Hall '-P 2ybc'
_symmetry_space_group_name_H-M 'P 1 21/c 1'
_atom_sites_solution_hydrogens geom
_atom_sites_solution_primary direct
_atom_sites_solution_secondary difmap
_audit_creation_method SHELXL-97
_cell_angle_alpha 90.00
_cell_angle_beta 116.1580(10)
_cell_angle_gamma 90.00
_cell_formula_units_Z 4
_cell_length_a 11.6906(4)
_cell_length_b 23.6124(8)
_cell_length_c 10.7435(3)
_cell_measurement_temperature 200(2)
_cell_volume 2661.93(15)
_computing_cell_refinement 'Bruker SMART'
_computing_data_collection 'Bruker SMART'
_computing_data_reduction 'Bruker SHELXTL'
_computing_molecular_graphics 'Bruker SHELXTL'
_computing_publication_material 'Bruker SHELXTL'
_computing_structure_refinement 'SHELXL-97 (Sheldrick, 1997)'
_computing_structure_solution 'SHELXS-97 (Sheldrick, 1990)'
_diffrn_ambient_temperature 200(2)
_diffrn_measured_fraction_theta_full 0.994
_diffrn_measured_fraction_theta_max 0.994
_diffrn_measurement_device_type 'CCD area detector'
_diffrn_measurement_method 'phi and omega scans'
_diffrn_radiation_monochromator graphite
_diffrn_radiation_source 'fine-focus sealed tube'
_diffrn_radiation_type MoK\a
_diffrn_radiation_wavelength 0.71073
_diffrn_reflns_av_R_equivalents 0.0459
_diffrn_reflns_av_sigmaI/netI 0.0492
_diffrn_reflns_limit_h_max 11
_diffrn_reflns_limit_h_min -15
_diffrn_reflns_limit_k_max 30
_diffrn_reflns_limit_k_min -30
_diffrn_reflns_limit_l_max 13
_diffrn_reflns_limit_l_min -13
_diffrn_reflns_number 20863
_diffrn_reflns_theta_full 27.58
_diffrn_reflns_theta_max 27.58
_diffrn_reflns_theta_min 1.72
_exptl_absorpt_coefficient_mu 1.159
_exptl_absorpt_correction_type none
_exptl_crystal_colour orange
_exptl_crystal_density_diffrn 1.576
_exptl_crystal_density_method 'not measured'
_exptl_crystal_description prism
_exptl_crystal_F_000 1284
_exptl_crystal_size_max 0.09
_exptl_crystal_size_mid 0.18
_exptl_crystal_size_min 0.33
_refine_diff_density_max 0.773
_refine_diff_density_min -0.652
_refine_diff_density_rms 0.071
_refine_ls_extinction_method none
_refine_ls_goodness_of_fit_ref 1.041
_refine_ls_hydrogen_treatment mixed
_refine_ls_matrix_type full
_refine_ls_number_parameters 436
_refine_ls_number_reflns 6127
_refine_ls_number_restraints 0
_refine_ls_restrained_S_all 1.041
_refine_ls_R_factor_all 0.0623
_refine_ls_R_factor_gt 0.0394
_refine_ls_shift/su_max 0.000
_refine_ls_shift/su_mean 0.000
_refine_ls_structure_factor_coef Fsqd
_refine_ls_weighting_details 'calc w=1/[\s^2^(Fo^2^)+(0.0511P)^2^+0.2766P] where P=(Fo^2^+2Fc^2^)/3'
_refine_ls_weighting_scheme calc
_refine_ls_wR_factor_gt 0.0963
_refine_ls_wR_factor_ref 0.1037
_reflns_number_gt 4436
_reflns_number_total 6127
_reflns_threshold_expression >2sigma(I)
_cod_data_source_file b202967g.txt
_cod_data_source_block complex3
_cod_depositor_comments
;
The following automatic conversions were performed:

'_symmetry_cell_setting' value 'Monoclinic' changed to 'monoclinic'
according to
/usr/data/users/saulius/automatic-downloads/retrospective/RSC/lib/dictionaries/cif_core.dic
dictionary named 'cif_core.dic' version 2.4.2 from 2011-04-26.

Automatic conversion script
Id: cif_fix_values 2281 2013-09-26 08:29:07Z andrius 
;
_cod_original_sg_symbol_H-M P2(1)/c
_cod_database_code 7114303

loop_
_symmetry_equiv_pos_as_xyz
'x, y, z'
'-x, y+1/2, -z+1/2'
'-x, -y, -z'
'x, -y-1/2, z-1/2'

loop_
_atom_site_label
_atom_site_type_symbol
_atom_site_fract_x
_atom_site_fract_y
_atom_site_fract_z
_atom_site_U_iso_or_equiv
_atom_site_adp_type
_atom_site_occupancy
_atom_site_symmetry_multiplicity
_atom_site_calc_flag
Cu1 Cu 0.46078(3) 0.049387(12) 0.10843(3) 0.02367(10) Uani 1 1 d
Cl1 Cl 1.03040(10) 0.19041(5) 0.24972(16) 0.1056(5) Uani 1 1 d
Cl2 Cl 0.75709(8) 0.19044(4) 0.12256(9) 0.0651(3) Uani 1 1 d
Cl3 Cl 0.89582(16) 0.19904(4) 0.41935(11) 0.1071(5) Uani 1 1 d
N1 N 0.4193(2) -0.07112(9) 0.4286(2) 0.0315(5) Uani 1 1 d
N2 N 0.67607(18) -0.03604(8) 0.34629(19) 0.0239(4) Uani 1 1 d
N3 N 0.90028(19) 0.03198(8) 0.2529(2) 0.0263(4) Uani 1 1 d
N4 N 0.4592(2) -0.00670(9) 0.2401(2) 0.0285(5) Uani 1 1 d
N5 N 0.6414(2) 0.03379(9) 0.1742(2) 0.0286(5) Uani 1 1 d
N6 N 0.5130(2) 0.18000(9) -0.1867(2) 0.0326(5) Uani 1 1 d
N7 N 0.25133(18) 0.14089(8) -0.11705(19) 0.0242(4) Uani 1 1 d
N8 N 0.03040(19) 0.07434(9) -0.0149(2) 0.0296(5) Uani 1 1 d
N9 N 0.4622(2) 0.10515(9) -0.0238(2) 0.0264(4) Uani 1 1 d
N10 N 0.2826(2) 0.06822(9) 0.0482(2) 0.0276(5) Uani 1 1 d
C1 C 0.6352(2) -0.10279(11) 0.5345(3) 0.0299(6) Uani 1 1 d
C2 C 0.6118(3) -0.13565(12) 0.6277(3) 0.0369(6) Uani 1 1 d
C3 C 0.4913(3) -0.13608(12) 0.6199(3) 0.0373(6) Uani 1 1 d
C4 C 0.3987(3) -0.10316(13) 0.5198(3) 0.0390(7) Uani 1 1 d
C5 C 0.5359(2) -0.07149(10) 0.4364(2) 0.0240(5) Uani 1 1 d
C6 C 0.5563(2) -0.03508(9) 0.3319(2) 0.0232(5) Uani 1 1 d
C7 C 0.7123(2) -0.00277(10) 0.2690(2) 0.0231(5) Uani 1 1 d
C8 C 0.8505(2) -0.00879(9) 0.3006(2) 0.0221(5) Uani 1 1 d
C9 C 0.9211(2) -0.05487(10) 0.3754(2) 0.0244(5) Uani 1 1 d
C10 C 1.0473(2) -0.05886(10) 0.4020(2) 0.0281(5) Uani 1 1 d
C11 C 1.1007(2) -0.01722(11) 0.3542(2) 0.0274(5) Uani 1 1 d
C12 C 1.0235(2) 0.02698(11) 0.2804(2) 0.0285(5) Uani 1 1 d
C13 C 0.2937(3) 0.20637(11) -0.3075(3) 0.0309(6) Uani 1 1 d
C14 C 0.3212(3) 0.24161(11) -0.3942(3) 0.0358(6) Uani 1 1 d
C15 C 0.4445(3) 0.24582(11) -0.3751(3) 0.0373(6) Uani 1 1 d
C16 C 0.5364(3) 0.21443(13) -0.2709(3) 0.0403(7) Uani 1 1 d
C17 C 0.3925(2) 0.17631(9) -0.2047(2) 0.0242(5) Uani 1 1 d
C18 C 0.3693(2) 0.13736(9) -0.1071(2) 0.0217(5) Uani 1 1 d
C19 C 0.2140(2) 0.10611(9) -0.0426(2) 0.0231(5) Uani 1 1 d
C20 C 0.0757(2) 0.11258(10) -0.0735(2) 0.0238(5) Uani 1 1 d
C21 C 0.0001(2) 0.15433(11) -0.1628(3) 0.0307(6) Uani 1 1 d
C22 C -0.1274(3) 0.15628(11) -0.1937(3) 0.0350(6) Uani 1 1 d
C23 C -0.1765(3) 0.11693(12) -0.1351(3) 0.0336(6) Uani 1 1 d
C24 C -0.0940(3) 0.07703(12) -0.0465(3) 0.0337(6) Uani 1 1 d
C25 C 0.8938(4) 0.16983(14) 0.2687(4) 0.0656(11) Uani 1 1 d
H1 H 0.715(3) -0.0997(11) 0.539(2) 0.030(7) Uiso 1 1 d
H2 H 0.681(3) -0.1571(11) 0.701(3) 0.037(7) Uiso 1 1 d
H3 H 0.469(3) -0.1560(11) 0.686(3) 0.043(8) Uiso 1 1 d
H4 H 0.316(3) -0.1037(13) 0.512(3) 0.055(9) Uiso 1 1 d
H5 H 0.395(3) -0.0132(12) 0.258(3) 0.042(8) Uiso 1 1 d
H6 H 0.882(2) -0.0811(10) 0.401(2) 0.021(6) Uiso 1 1 d
H7 H 1.097(3) -0.0904(11) 0.452(3) 0.034(7) Uiso 1 1 d
H8 H 1.181(2) -0.0182(10) 0.370(2) 0.022(6) Uiso 1 1 d
H9 H 1.058(3) 0.0569(11) 0.249(3) 0.031(7) Uiso 1 1 d
H10 H 0.689(2) 0.0486(10) 0.140(3) 0.021(6) Uiso 1 1 d
H11 H 0.212(3) 0.2014(12) -0.318(3) 0.037(8) Uiso 1 1 d
H12 H 0.250(3) 0.2619(11) -0.470(3) 0.040(8) Uiso 1 1 d
H13 H 0.470(3) 0.2691(13) -0.435(3) 0.055(9) Uiso 1 1 d
H14 H 0.609(3) 0.2169(12) -0.261(3) 0.036(8) Uiso 1 1 d
H15 H 0.522(2) 0.1107(10) -0.043(2) 0.022(7) Uiso 1 1 d
H16 H 0.038(3) 0.1806(12) -0.197(3) 0.043(8) Uiso 1 1 d
H17 H -0.179(3) 0.1844(12) -0.251(3) 0.045(8) Uiso 1 1 d
H18 H -0.261(3) 0.1172(11) -0.154(3) 0.033(7) Uiso 1 1 d
H19 H -0.122(3) 0.0489(11) -0.010(3) 0.035(7) Uiso 1 1 d
H20 H 0.237(3) 0.0511(10) 0.076(3) 0.024(7) Uiso 1 1 d
H21 H 0.889(3) 0.1295(14) 0.269(3) 0.057(9) Uiso 1 1 d

loop_
_atom_site_aniso_label
_atom_site_aniso_U_11
_atom_site_aniso_U_22
_atom_site_aniso_U_33
_atom_site_aniso_U_23
_atom_site_aniso_U_13
_atom_site_aniso_U_12
Cu1 0.01898(16) 0.02719(16) 0.02253(16) 0.00492(12) 0.00705(12) 0.00227(12)
Cl1 0.0477(6) 0.0620(6) 0.1816(13) -0.0300(7) 0.0272(7) -0.0064(5)
Cl2 0.0471(5) 0.0743(6) 0.0593(5) -0.0158(4) 0.0102(4) 0.0117(4)
Cl3 0.1879(15) 0.0513(5) 0.0548(6) 0.0096(4) 0.0285(7) -0.0024(7)
N1 0.0233(11) 0.0398(12) 0.0310(11) 0.0100(10) 0.0117(9) 0.0022(10)
N2 0.0195(10) 0.0284(10) 0.0219(10) 0.0035(8) 0.0075(8) 0.0021(8)
N3 0.0213(10) 0.0322(11) 0.0246(10) 0.0050(8) 0.0094(9) 0.0022(9)
N4 0.0200(11) 0.0342(11) 0.0312(11) 0.0081(9) 0.0112(9) 0.0026(9)
N5 0.0212(11) 0.0352(12) 0.0290(11) 0.0099(9) 0.0109(9) 0.0025(9)
N6 0.0275(12) 0.0349(12) 0.0365(12) 0.0109(10) 0.0151(10) 0.0024(10)
N7 0.0225(10) 0.0239(10) 0.0244(10) 0.0015(8) 0.0087(8) 0.0003(8)
N8 0.0209(11) 0.0410(12) 0.0256(10) 0.0040(9) 0.0093(9) 0.0016(9)
N9 0.0194(11) 0.0313(11) 0.0290(11) 0.0046(9) 0.0111(9) 0.0007(9)
N10 0.0224(11) 0.0341(11) 0.0265(11) 0.0079(9) 0.0111(9) 0.0018(9)
C1 0.0227(13) 0.0345(14) 0.0319(13) 0.0061(11) 0.0115(11) 0.0012(11)
C2 0.0379(16) 0.0367(15) 0.0343(14) 0.0118(12) 0.0143(13) 0.0072(13)
C3 0.0439(17) 0.0373(15) 0.0361(15) 0.0103(12) 0.0226(13) -0.0010(13)
C4 0.0291(15) 0.0493(17) 0.0420(16) 0.0128(13) 0.0188(13) 0.0018(13)
C5 0.0221(12) 0.0262(11) 0.0219(11) -0.0002(9) 0.0082(10) -0.0005(10)
C6 0.0222(12) 0.0237(11) 0.0228(11) -0.0008(9) 0.0091(10) -0.0014(10)
C7 0.0212(12) 0.0254(11) 0.0214(11) -0.0026(9) 0.0081(9) -0.0005(10)
C8 0.0222(12) 0.0258(11) 0.0174(11) -0.0012(9) 0.0080(9) -0.0008(10)
C9 0.0241(12) 0.0247(12) 0.0230(12) -0.0017(9) 0.0091(10) -0.0014(10)
C10 0.0261(13) 0.0289(13) 0.0253(12) 0.0007(10) 0.0076(11) 0.0066(11)
C11 0.0179(12) 0.0391(14) 0.0249(12) -0.0045(10) 0.0093(10) 0.0007(11)
C12 0.0254(13) 0.0352(13) 0.0257(12) 0.0016(10) 0.0121(11) -0.0028(11)
C13 0.0254(14) 0.0315(13) 0.0314(13) 0.0070(11) 0.0085(11) 0.0011(11)
C14 0.0383(16) 0.0336(14) 0.0303(14) 0.0080(11) 0.0103(13) 0.0047(13)
C15 0.0462(18) 0.0332(14) 0.0365(15) 0.0095(12) 0.0220(14) -0.0014(13)
C16 0.0321(16) 0.0435(16) 0.0511(18) 0.0120(13) 0.0237(14) 0.0008(14)
C17 0.0254(13) 0.0215(11) 0.0247(12) -0.0009(9) 0.0102(10) -0.0009(10)
C18 0.0221(12) 0.0218(11) 0.0185(11) -0.0016(9) 0.0064(9) -0.0010(10)
C19 0.0224(12) 0.0256(11) 0.0192(11) -0.0041(9) 0.0072(10) -0.0007(10)
C20 0.0235(12) 0.0261(12) 0.0198(11) -0.0028(9) 0.0078(9) -0.0007(10)
C21 0.0279(13) 0.0275(13) 0.0382(14) 0.0027(11) 0.0160(12) 0.0029(11)
C22 0.0289(14) 0.0325(14) 0.0395(15) 0.0037(12) 0.0113(12) 0.0104(12)
C23 0.0206(13) 0.0459(16) 0.0334(14) -0.0063(12) 0.0112(11) 0.0025(12)
C24 0.0263(14) 0.0464(16) 0.0298(13) 0.0032(12) 0.0138(11) -0.0033(12)
C25 0.056(2) 0.0296(16) 0.081(3) -0.0068(16) 0.0034(19) 0.0046(16)

loop_
_atom_type_symbol
_atom_type_description
_atom_type_scat_dispersion_real
_atom_type_scat_dispersion_imag
_atom_type_scat_source
C C 0.0033 0.0016 'International Tables Vol C Tables 4.2.6.8 and 6.1.1.4'
H H 0.0000 0.0000 'International Tables Vol C Tables 4.2.6.8 and 6.1.1.4'
N N 0.0061 0.0033 'International Tables Vol C Tables 4.2.6.8 and 6.1.1.4'
Cu Cu 0.3201 1.2651 'International Tables Vol C Tables 4.2.6.8 and 6.1.1.4'
Cl Cl 0.1484 0.1585 'International Tables Vol C Tables 4.2.6.8 and 6.1.1.4'

loop_
_geom_angle_atom_site_label_1
_geom_angle_atom_site_label_2
_geom_angle_atom_site_label_3
_geom_angle
N10 Cu1 N9 87.39(9)
N10 Cu1 N4 92.61(9)
N9 Cu1 N4 179.72(9)
N10 Cu1 N5 177.26(9)
N9 Cu1 N5 92.08(9)
N4 Cu1 N5 87.93(9)
C5 N1 C4 117.4(2)
C6 N2 C7 121.2(2)
C8 N3 C12 117.3(2)
C6 N4 Cu1 127.74(18)
C7 N5 Cu1 128.28(18)
C16 N6 C17 117.4(2)
C18 N7 C19 120.5(2)
C20 N8 C24 117.4(2)
C18 N9 Cu1 128.64(18)
C19 N10 Cu1 128.40(18)
C2 C1 C5 118.8(2)
C3 C2 C1 118.9(3)
C2 C3 C4 118.3(2)
N1 C4 C3 123.7(3)
N1 C5 C1 122.9(2)
N1 C5 C6 116.2(2)
C1 C5 C6 120.8(2)
N4 C6 N2 127.5(2)
N4 C6 C5 118.7(2)
N2 C6 C5 113.8(2)
N5 C7 N2 127.0(2)
N5 C7 C8 119.0(2)
N2 C7 C8 113.98(19)
N3 C8 C9 122.5(2)
N3 C8 C7 116.8(2)
C9 C8 C7 120.7(2)
C10 C9 C8 118.9(2)
C9 C10 C11 119.6(2)
C12 C11 C10 117.7(2)
N3 C12 C11 124.1(2)
C14 C13 C17 118.8(2)
C15 C14 C13 118.9(3)
C14 C15 C16 118.4(3)
N6 C16 C15 124.1(3)
N6 C17 C13 122.3(2)
N6 C17 C18 116.2(2)
C13 C17 C18 121.5(2)
N9 C18 N7 127.4(2)
N9 C18 C17 118.9(2)
N7 C18 C17 113.72(19)
N10 C19 N7 127.5(2)
N10 C19 C20 118.6(2)
N7 C19 C20 113.9(2)
N8 C20 C21 122.8(2)
N8 C20 C19 115.9(2)
C21 C20 C19 121.2(2)
C22 C21 C20 118.8(2)
C21 C22 C23 119.4(3)
C22 C23 C24 117.9(2)
N8 C24 C23 123.8(3)
Cl2 C25 Cl3 110.9(2)
Cl2 C25 Cl1 109.6(2)
Cl3 C25 Cl1 110.74(19)

loop_
_geom_bond_atom_site_label_1
_geom_bond_atom_site_label_2
_geom_bond_distance
Cu1 N10 1.941(2)
Cu1 N9 1.942(2)
Cu1 N4 1.943(2)
Cu1 N5 1.944(2)
Cl1 C25 1.765(4)
Cl2 C25 1.744(4)
Cl3 C25 1.750(4)
N1 C5 1.328(3)
N1 C4 1.341(3)
N2 C6 1.339(3)
N2 C7 1.340(3)
N3 C8 1.339(3)
N3 C12 1.342(3)
N4 C6 1.313(3)
N5 C7 1.314(3)
N6 C16 1.331(3)
N6 C17 1.338(3)
N7 C18 1.338(3)
N7 C19 1.346(3)
N8 C20 1.337(3)
N8 C24 1.341(3)
N9 C18 1.305(3)
N10 C19 1.306(3)
C1 C2 1.386(4)
C1 C5 1.388(3)
C2 C3 1.374(4)
C3 C4 1.381(4)
C5 C6 1.514(3)
C7 C8 1.503(3)
C8 C9 1.388(3)
C9 C10 1.377(3)
C10 C11 1.380(3)
C11 C12 1.379(4)
C13 C14 1.388(4)
C13 C17 1.391(3)
C14 C15 1.367(4)
C15 C16 1.377(4)
C17 C18 1.507(3)
C19 C20 1.508(3)
C20 C21 1.388(3)
C21 C22 1.378(4)
C22 C23 1.381(4)
C23 C24 1.384(4)
